data_2211259
loop_
_publ_author_name
'Wu-Lan Zeng'
'Sai Bi'
'Hua Zhong'
'Jun Wan'

_publ_section_title
;
 3-(1<i>H</i>-Benzotriazol-1-yl)-1-(3-methoxyphenyl)propan-1-one
;
_journal_coeditor_code AT2151
_journal_issue 12
_journal_name_full 'Acta Crystallographica Section E'
_journal_page_first o5801
_journal_page_last o5802
_journal_paper_doi 10.1107/S1600536806046654
_journal_volume 62
_journal_year 2006
_chemical_formula_iupac 'C16 H15 N3 O2'
_chemical_formula_moiety 'C16 H15 N3 O2'
_chemical_formula_sum 'C16 H15 N3 O2'
_chemical_formula_weight 281.31
_chemical_name_systematic
;
3-(1H-Benzotriazol-1-yl)-1-(4-methoxyphenyl)propan-1-one
;
_space_group_IT_number 14
_symmetry_cell_setting monoclinic
_symmetry_space_group_name_Hall '-P 2ybc'
_symmetry_space_group_name_H-M 'P 1 21/c 1'
_atom_sites_solution_hydrogens geom
_atom_sites_solution_primary direct
_atom_sites_solution_secondary difmap
_audit_creation_method SHELXL-97
_cell_angle_alpha 90.00
_cell_angle_beta 90.254(3)
_cell_angle_gamma 90.00
_cell_formula_units_Z 4
_cell_length_a 10.0442(17)
_cell_length_b 9.7562(17)
_cell_length_c 14.443(2)
_cell_measurement_reflns_used 2043
_cell_measurement_temperature 293(2)
_cell_measurement_theta_max 25.3
_cell_measurement_theta_min 2.5
_cell_volume 1415.3(4)
_computing_cell_refinement 'SAINT (Siemens, 1996)'
_computing_data_collection 'SMART (Siemens, 1996)'
_computing_data_reduction SAINT
_computing_molecular_graphics SHELXTL
_computing_publication_material
;
SHELXTL, PARST (Nardelli, 1995) and PLATON (Spek, 2003)
;
_computing_structure_refinement 'SHELXL-97 (Sheldrick, 1997)'
_computing_structure_solution 'SHELXS-97 (Sheldrick, 1990)'
_diffrn_ambient_temperature 293(2)
_diffrn_detector_area_resol_mean 8.33
_diffrn_measured_fraction_theta_full 0.997
_diffrn_measured_fraction_theta_max 0.997
_diffrn_measurement_device_type
;
Siemens SMART 1000 CCD area detector diffractometer
;
_diffrn_measurement_method '\w scans'
_diffrn_radiation_monochromator graphite
_diffrn_radiation_source 'fine-focus sealed tube'
_diffrn_radiation_type MoK\a
_diffrn_radiation_wavelength 0.71073
_diffrn_reflns_av_R_equivalents 0.0189
_diffrn_reflns_av_sigmaI/netI 0.0223
_diffrn_reflns_limit_h_max 12
_diffrn_reflns_limit_h_min -12
_diffrn_reflns_limit_k_max 12
_diffrn_reflns_limit_k_min -12
_diffrn_reflns_limit_l_max 11
_diffrn_reflns_limit_l_min -17
_diffrn_reflns_number 7734
_diffrn_reflns_theta_full 26.03
_diffrn_reflns_theta_max 26.03
_diffrn_reflns_theta_min 2.03
_diffrn_standards_number 0
_exptl_absorpt_coefficient_mu 0.090
_exptl_absorpt_correction_T_max 0.9955
_exptl_absorpt_correction_T_min 0.9779
_exptl_absorpt_correction_type multi-scan
_exptl_absorpt_process_details 'SADABS (Sheldrick, 1996)'
_exptl_crystal_colour colourless
_exptl_crystal_density_diffrn 1.320
_exptl_crystal_density_method 'not measured'
_exptl_crystal_description Plate
_exptl_crystal_F_000 592
_exptl_crystal_size_max 0.25
_exptl_crystal_size_mid 0.19
_exptl_crystal_size_min 0.05
_refine_diff_density_max 0.134
_refine_diff_density_min -0.149
_refine_ls_extinction_method none
_refine_ls_goodness_of_fit_ref 1.028
_refine_ls_hydrogen_treatment constr
_refine_ls_matrix_type full
_refine_ls_number_parameters 190
_refine_ls_number_reflns 2783
_refine_ls_number_restraints 0
_refine_ls_restrained_S_all 1.028
_refine_ls_R_factor_all 0.0621
_refine_ls_R_factor_gt 0.0421
_refine_ls_shift/su_max 0.000
_refine_ls_shift/su_mean 0.000
_refine_ls_structure_factor_coef Fsqd
_refine_ls_weighting_details 'calc w=1/[\s^2^(Fo^2^)+(0.0548P)^2^+0.1410P] where P=(Fo^2^+2Fc^2^)/3'
_refine_ls_weighting_scheme calc
_refine_ls_wR_factor_gt 0.1048
_refine_ls_wR_factor_ref 0.1170
_reflns_number_gt 1979
_reflns_number_total 2783
_reflns_threshold_expression I>2\s(I)
_cod_data_source_file at2151.cif
_cod_data_source_block I
_cod_depositor_comments
;
The following automatic conversions were performed:
'_symmetry_cell_setting' value 'Monoclinic' changed to 'monoclinic'
according to '/home/saulius/struct/CIF-dictionaries/cif_core.dic'
dictionary named 'cif_core.dic' version 2.4.1 from 2010-06-29.

Automatic conversion script
Id: cif_fix_enum 1527 2010-12-29 10:47:43Z saulius 

The following automatic conversions were performed:

'_symmetry_cell_setting' value 'Monoclinic' changed to 'monoclinic'
according to /home/saulius/struct/CIF-dictionaries/cif_core.dic
dictionary named 'cif_core.dic' version 2.4.1 from 2010-06-29.

Automatic conversion script
Id: cif_fix_values 1715 2011-07-08 13:25:40Z adriana 
;
_cod_original_sg_symbol_Hall -P2ybc
_cod_original_sg_symbol_H-M 'P 21/c'
_cod_database_code 2211259

loop_
_symmetry_equiv_pos_as_xyz
'x, y, z'
'-x, y+1/2, -z+1/2'
'-x, -y, -z'
'x, -y-1/2, z-1/2'

loop_
_atom_site_type_symbol
_atom_site_label
_atom_site_fract_x
_atom_site_fract_y
_atom_site_fract_z
_atom_site_U_iso_or_equiv
_atom_site_adp_type
_atom_site_calc_flag
_atom_site_refinement_flags
_atom_site_occupancy
C C6 0.03114(14) 0.12595(15) 0.12079(10) 0.0497(4) Uani d . 1
C C1 0.03160(15) -0.01709(16) 0.12029(10) 0.0524(4) Uani d . 1
H H1A 0.1119 -0.0645 0.1189 0.063 Uiso calc R 1
O O1 0.26491(11) 0.13480(12) 0.10726(9) 0.0741(4) Uani d . 1
N N1 0.32820(12) 0.41992(13) 0.00474(10) 0.0584(4) Uani d . 1
C C7 0.16168(15) 0.19812(16) 0.11582(10) 0.0542(4) Uani d . 1
C C2 -0.08680(15) -0.08802(16) 0.12185(11) 0.0591(4) Uani d . 1
O O2 -0.09795(12) -0.22712(13) 0.12033(10) 0.0876(4) Uani d . 1
C C15 0.41170(14) 0.34106(15) -0.04681(11) 0.0541(4) Uani d . 1
C C5 -0.08899(15) 0.19570(17) 0.12429(11) 0.0592(4) Uani d . 1
H H5A -0.0901 0.2910 0.1253 0.071 Uiso calc R 1
C C8 0.16324(16) 0.35242(17) 0.12261(12) 0.0645(5) Uani d . 1
H H8A 0.1351 0.3787 0.1843 0.077 Uiso calc R 1
H H8B 0.0989 0.3892 0.0790 0.077 Uiso calc R 1
C C10 0.39872(15) 0.39235(16) -0.13559(12) 0.0598(4) Uani d . 1
C C3 -0.20662(16) -0.01712(19) 0.12506(12) 0.0672(5) Uani d . 1
H H3A -0.2867 -0.0650 0.1263 0.081 Uiso calc R 1
C C4 -0.20690(16) 0.12305(19) 0.12635(12) 0.0676(5) Uani d . 1
H H4A -0.2874 0.1700 0.1286 0.081 Uiso calc R 1
N N2 0.26816(15) 0.51443(14) -0.04968(12) 0.0729(4) Uani d . 1
N N3 0.30924(16) 0.49966(15) -0.13462(12) 0.0759(4) Uani d . 1
C C9 0.29770(17) 0.41677(17) 0.10355(12) 0.0686(5) Uani d . 1
H H9A 0.2986 0.5096 0.1276 0.082 Uiso calc R 1
H H9B 0.3662 0.3652 0.1358 0.082 Uiso calc R 1
C C14 0.49535(15) 0.23206(17) -0.02544(13) 0.0645(5) Uani d . 1
H H14A 0.5033 0.1983 0.0346 0.077 Uiso calc R 1
C C11 0.47090(17) 0.3350(2) -0.20846(13) 0.0726(5) Uani d . 1
H H11A 0.4634 0.3686 -0.2685 0.087 Uiso calc R 1
C C16 0.0198(2) -0.30666(19) 0.12294(15) 0.0849(6) Uani d . 1
H H16A -0.0029 -0.4022 0.1210 0.127 Uiso calc R 1
H H16B 0.0680 -0.2874 0.1790 0.127 Uiso calc R 1
H H16C 0.0742 -0.2843 0.0706 0.127 Uiso calc R 1
C C13 0.56525(17) 0.17720(19) -0.09722(16) 0.0749(5) Uani d . 1
H H13A 0.6227 0.1043 -0.0858 0.090 Uiso calc R 1
C C12 0.55298(18) 0.2276(2) -0.18771(15) 0.0789(6) Uani d . 1
H H12A 0.6019 0.1869 -0.2348 0.095 Uiso calc R 1

loop_
_atom_site_aniso_label
_atom_site_aniso_U_11
_atom_site_aniso_U_22
_atom_site_aniso_U_33
_atom_site_aniso_U_12
_atom_site_aniso_U_13
_atom_site_aniso_U_23
C6 0.0503(8) 0.0535(9) 0.0454(8) 0.0052(7) 0.0007(6) -0.0008(6)
C1 0.0479(8) 0.0541(9) 0.0553(9) 0.0068(7) 0.0020(7) -0.0006(7)
O1 0.0515(7) 0.0615(7) 0.1092(10) 0.0037(6) 0.0017(6) 0.0002(6)
N1 0.0569(8) 0.0468(7) 0.0714(9) -0.0024(6) 0.0034(7) -0.0021(6)
C7 0.0540(9) 0.0546(9) 0.0540(9) 0.0036(7) 0.0027(7) -0.0021(7)
C2 0.0602(10) 0.0557(10) 0.0616(10) -0.0019(8) 0.0038(8) -0.0002(7)
O2 0.0719(8) 0.0554(8) 0.1357(13) -0.0061(6) 0.0078(7) 0.0005(7)
C15 0.0457(8) 0.0455(8) 0.0713(11) -0.0068(7) 0.0004(7) -0.0057(8)
C5 0.0574(9) 0.0560(9) 0.0642(11) 0.0106(8) -0.0008(8) -0.0021(7)
C8 0.0709(11) 0.0553(10) 0.0673(11) -0.0026(8) 0.0133(8) -0.0116(8)
C10 0.0539(9) 0.0505(9) 0.0749(12) -0.0064(7) 0.0018(8) 0.0027(8)
C3 0.0476(9) 0.0776(12) 0.0763(12) -0.0044(8) 0.0004(8) -0.0033(9)
C4 0.0490(9) 0.0784(12) 0.0753(12) 0.0148(9) -0.0003(8) -0.0036(9)
N2 0.0729(10) 0.0502(8) 0.0956(12) 0.0069(7) 0.0076(9) 0.0091(8)
N3 0.0787(10) 0.0622(9) 0.0869(12) 0.0043(8) 0.0062(9) 0.0144(8)
C9 0.0765(11) 0.0552(10) 0.0741(12) -0.0097(8) 0.0007(9) -0.0131(8)
C14 0.0487(9) 0.0630(10) 0.0818(12) 0.0023(8) -0.0067(8) 0.0019(9)
C11 0.0723(12) 0.0744(12) 0.0713(12) -0.0151(10) 0.0071(9) -0.0032(9)
C16 0.0969(15) 0.0560(11) 0.1020(16) 0.0096(10) 0.0056(12) 0.0026(10)
C13 0.0529(10) 0.0625(11) 0.1093(17) 0.0044(8) 0.0037(10) -0.0078(11)
C12 0.0686(12) 0.0726(13) 0.0957(16) -0.0102(10) 0.0194(10) -0.0226(11)

loop_
_atom_type_symbol
_atom_type_description
_atom_type_scat_dispersion_real
_atom_type_scat_dispersion_imag
_atom_type_scat_source
C C 0.0033 0.0016 'International Tables Vol C Tables 4.2.6.8 and 6.1.1.4'
H H 0.0000 0.0000 'International Tables Vol C Tables 4.2.6.8 and 6.1.1.4'
N N 0.0061 0.0033 'International Tables Vol C Tables 4.2.6.8 and 6.1.1.4'
O O 0.0106 0.0060 'International Tables Vol C Tables 4.2.6.8 and 6.1.1.4'

loop_
_geom_angle_atom_site_label_1
_geom_angle_atom_site_label_2
_geom_angle_atom_site_label_3
_geom_angle
C5 C6 C1 119.60(14)
C5 C6 C7 122.41(14)
C1 C6 C7 117.98(13)
C2 C1 C6 119.99(14)
C2 C1 H1A 120.0
C6 C1 H1A 120.0
N2 N1 C15 109.98(14)
N2 N1 C9 119.16(14)
C15 N1 C9 130.86(14)
O1 C7 C6 121.11(14)
O1 C7 C8 120.39(15)
C6 C7 C8 118.50(13)
O2 C2 C1 124.88(15)
O2 C2 C3 115.19(14)
C1 C2 C3 119.93(16)
C2 O2 C16 118.52(14)
N1 C15 C10 104.29(14)
N1 C15 C14 133.17(16)
C10 C15 C14 122.54(15)
C4 C5 C6 119.71(15)
C4 C5 H5A 120.1
C6 C5 H5A 120.1
C7 C8 C9 114.23(14)
C7 C8 H8A 108.7
C9 C8 H8A 108.7
C7 C8 H8B 108.7
C9 C8 H8B 108.7
H8A C8 H8B 107.6
N3 C10 C15 108.91(15)
N3 C10 C11 130.65(17)
C15 C10 C11 120.44(16)
C4 C3 C2 120.01(16)
C4 C3 H3A 120.0
C2 C3 H3A 120.0
C3 C4 C5 120.75(15)
C3 C4 H4A 119.6
C5 C4 H4A 119.6
N3 N2 N1 109.23(14)
N2 N3 C10 107.59(14)
N1 C9 C8 112.15(13)
N1 C9 H9A 109.2
C8 C9 H9A 109.2
N1 C9 H9B 109.2
C8 C9 H9B 109.2
H9A C9 H9B 107.9
C13 C14 C15 116.38(17)
C13 C14 H14A 121.8
C15 C14 H14A 121.8
C12 C11 C10 117.16(18)
C12 C11 H11A 121.4
C10 C11 H11A 121.4
O2 C16 H16A 109.5
O2 C16 H16B 109.5
H16A C16 H16B 109.5
O2 C16 H16C 109.5
H16A C16 H16C 109.5
H16B C16 H16C 109.5
C14 C13 C12 121.86(18)
C14 C13 H13A 119.1
C12 C13 H13A 119.1
C11 C12 C13 121.62(17)
C11 C12 H12A 119.2
C13 C12 H12A 119.2

loop_
_geom_bond_atom_site_label_1
_geom_bond_atom_site_label_2
_geom_bond_distance
C6 C5 1.3864(19)
C6 C1 1.396(2)
C6 C7 1.490(2)
C1 C2 1.376(2)
C1 H1A 0.9300
O1 C7 1.2137(17)
N1 N2 1.3518(18)
N1 C15 1.3621(19)
N1 C9 1.461(2)
C7 C8 1.509(2)
C2 O2 1.3618(19)
C2 C3 1.389(2)
O2 C16 1.415(2)
C15 C10 1.382(2)
C15 C14 1.389(2)
C5 C4 1.381(2)
C5 H5A 0.9300
C8 C9 1.516(2)
C8 H8A 0.9700
C8 H8B 0.9700
C10 N3 1.380(2)
C10 C11 1.397(2)
C3 C4 1.368(2)
C3 H3A 0.9300
C4 H4A 0.9300
N2 N3 1.304(2)
C9 H9A 0.9700
C9 H9B 0.9700
C14 C13 1.364(3)
C14 H14A 0.9300
C11 C12 1.366(3)
C11 H11A 0.9300
C16 H16A 0.9600
C16 H16B 0.9600
C16 H16C 0.9600
C13 C12 1.401(3)
C13 H13A 0.9300
C12 H12A 0.9300

loop_
_geom_hbond_atom_site_label_D
_geom_hbond_atom_site_label_H
_geom_hbond_atom_site_label_A
_geom_hbond_site_symmetry_A
_geom_hbond_distance_DH
_geom_hbond_distance_HA
_geom_hbond_distance_DA
_geom_hbond_angle_DHA
_geom_hbond_publ_flag
C3 H3A Cg3 3_555 0.93 2.91 3.805 162 yes
C9 H9B Cg3 3_665 0.97 2.98 3.663 128 yes

loop_
_geom_torsion_atom_site_label_1
_geom_torsion_atom_site_label_2
_geom_torsion_atom_site_label_3
_geom_torsion_atom_site_label_4
_geom_torsion
C5 C6 C1 C2 1.0(2)
C7 C6 C1 C2 -177.97(13)
C5 C6 C7 O1 -175.57(15)
C1 C6 C7 O1 3.4(2)
C5 C6 C7 C8 5.0(2)
C1 C6 C7 C8 -176.05(13)
C6 C1 C2 O2 179.11(14)
C6 C1 C2 C3 -0.8(2)
C1 C2 O2 C16 4.0(3)
C3 C2 O2 C16 -176.08(16)
N2 N1 C15 C10 -0.26(16)
C9 N1 C15 C10 -179.91(14)
N2 N1 C15 C14 179.94(16)
C9 N1 C15 C14 0.3(3)
C1 C6 C5 C4 -0.6(2)
C7 C6 C5 C4 178.28(14)
O1 C7 C8 C9 8.6(2)
C6 C7 C8 C9 -171.95(13)
N1 C15 C10 N3 0.25(16)
C14 C15 C10 N3 -179.92(14)
N1 C15 C10 C11 -179.83(14)
C14 C15 C10 C11 0.0(2)
O2 C2 C3 C4 -179.68(16)
C1 C2 C3 C4 0.2(3)
C2 C3 C4 C5 0.1(3)
C6 C5 C4 C3 0.1(3)
C15 N1 N2 N3 0.17(17)
C9 N1 N2 N3 179.87(13)
N1 N2 N3 C10 -0.01(18)
C15 C10 N3 N2 -0.16(18)
C11 C10 N3 N2 179.94(17)
N2 N1 C9 C8 76.33(18)
C15 N1 C9 C8 -104.05(18)
C7 C8 C9 N1 76.65(19)
N1 C15 C14 C13 179.83(15)
C10 C15 C14 C13 0.1(2)
N3 C10 C11 C12 -179.93(17)
C15 C10 C11 C12 0.2(2)
C15 C14 C13 C12 -0.3(2)
C10 C11 C12 C13 -0.4(2)
C14 C13 C12 C11 0.5(3)

loop_
_cod_related_entry_id
_cod_related_entry_database
_cod_related_entry_code
1 ChemSpider 21126019
